data_4338647
loop_
_publ_author_name
'Moushi, Eleni E.'
'Stamatatos, Theocharis C.'
'Wernsdorfer, Wolfgang'
'Nastopoulos, Vassilios'
'Christou, George'
'Tasiopoulos, Anastasios J.'

_publ_section_title
;
 A Mn17 Octahedron with a Giant Ground-State Spin: Occurrence in Discrete
 Form and as Multidimensional Coordination Polymers
;
_journal_coden_ASTM INOCAJ
_journal_issue 12
_journal_name_full 'Inorganic Chemistry'
_journal_page_first 5049
_journal_page_last 5051
_journal_paper_doi 10.1021/ic801795x
_journal_volume 48
_journal_year 2009
_chemical_formula_moiety 'C61 H86 Mn17 N11 O39, H2 O'
_chemical_formula_sum 'C61 H88 Mn17 N11 O40'
_chemical_formula_weight 2549.38
_space_group_IT_number 15
_symmetry_cell_setting monoclinic
_symmetry_space_group_name_Hall '-I 2ya'
_symmetry_space_group_name_H-M 'I 1 2/a 1'
_atom_sites_solution_hydrogens geom
_atom_sites_solution_primary direct
_atom_sites_solution_secondary difmap
_audit_creation_method SHELXL-97
_cell_angle_alpha 90.00
_cell_angle_beta 104.911(5)
_cell_angle_gamma 90.00
_cell_formula_units_Z 4
_cell_length_a 25.8542(16)
_cell_length_b 12.0156(6)
_cell_length_c 31.9920(13)
_cell_measurement_reflns_used 5472
_cell_measurement_temperature 100(2)
_cell_measurement_theta_max 30.4905
_cell_measurement_theta_min 3.0591
_cell_volume 9603.8(9)
_computing_cell_refinement 'CrysAlis RED (Oxford Diffraction, 2006)'
_computing_data_collection 'CrysAlis CCD (Oxford Diffraction, 2006)'
_computing_data_reduction 'CrysAlis RED (Oxford Diffraction, 2006)'
_computing_molecular_graphics ' PLATON (Spek, 1990); MERCURY (Bruno et al. 2002)'
_computing_publication_material 'WINGX (Farrugia, 1999'
_computing_structure_refinement 'SHELXL-97 (Sheldrick, 1997'
_computing_structure_solution 'SIR92 (Altomare et al., 1994)'
_diffrn_ambient_temperature 100(2)
_diffrn_detector_area_resol_mean 16.0288
_diffrn_measured_fraction_theta_full 0.994
_diffrn_measured_fraction_theta_max 0.994
_diffrn_measurement_device_type 'Oxford Diffraction Xcalibur-3 with Sapphire CCD'
_diffrn_measurement_method '\w/\f scans'
_diffrn_radiation_monochromator graphite
_diffrn_radiation_source 'Enhance (Mo) X-ray source'
_diffrn_radiation_type MoK\a
_diffrn_radiation_wavelength 0.71073
_diffrn_reflns_av_R_equivalents 0.0708
_diffrn_reflns_av_sigmaI/netI 0.1482
_diffrn_reflns_limit_h_max 28
_diffrn_reflns_limit_h_min -30
_diffrn_reflns_limit_k_max 13
_diffrn_reflns_limit_k_min -14
_diffrn_reflns_limit_l_max 36
_diffrn_reflns_limit_l_min -38
_diffrn_reflns_number 30944
_diffrn_reflns_theta_full 25.00
_diffrn_reflns_theta_max 25.00
_diffrn_reflns_theta_min 3.06
_exptl_absorpt_coefficient_mu 2.233
_exptl_absorpt_correction_T_max 0.8701
_exptl_absorpt_correction_T_min 0.6150
_exptl_absorpt_correction_type multi-scan
_exptl_absorpt_process_details 'Empirical absorption correction (CrysAlis RED, Oxford Diffraction)'
_exptl_crystal_colour brown
_exptl_crystal_density_diffrn 1.763
_exptl_crystal_density_method 'not measured'
_exptl_crystal_description plate
_exptl_crystal_F_000 5104
_exptl_crystal_size_max 0.18
_exptl_crystal_size_mid 0.15
_exptl_crystal_size_min 0.06
_refine_diff_density_max 1.106
_refine_diff_density_min -0.606
_refine_diff_density_rms 0.125
_refine_ls_extinction_method none
_refine_ls_goodness_of_fit_ref 0.934
_refine_ls_hydrogen_treatment constr
_refine_ls_matrix_type full
_refine_ls_number_parameters 609
_refine_ls_number_reflns 8414
_refine_ls_number_restraints 67
_refine_ls_restrained_S_all 0.951
_refine_ls_R_factor_all 0.1333
_refine_ls_R_factor_gt 0.0544
_refine_ls_shift/su_max 0.000
_refine_ls_shift/su_mean 0.000
_refine_ls_structure_factor_coef Fsqd
_refine_ls_weighting_details 'calc w=1/[\s^2^(Fo^2^)+(0.0859P)^2^+0.0000P] where P=(Fo^2^+2Fc^2^)/3'
_refine_ls_weighting_scheme calc
_refine_ls_wR_factor_gt 0.1313
_refine_ls_wR_factor_ref 0.1506
_reflns_number_gt 3525
_reflns_number_total 8414
_reflns_threshold_expression >2\s(I)
_cod_data_source_file ic801795x_si_002.cif
_cod_data_source_block em474-ms
_cod_original_sg_symbol_H-M 'I 2/a'
_cod_database_code 4338647

loop_
_symmetry_equiv_pos_as_xyz
'x, y, z'
'-x+1/2, y, -z'
'x+1/2, y+1/2, z+1/2'
'-x+1, y+1/2, -z+1/2'
'-x, -y, -z'
'x-1/2, -y, z'
'-x+1/2, -y+1/2, -z+1/2'
'x, -y+1/2, z+1/2'

loop_
_atom_site_label
_atom_site_type_symbol
_atom_site_fract_x
_atom_site_fract_y
_atom_site_fract_z
_atom_site_U_iso_or_equiv
_atom_site_adp_type
_atom_site_occupancy
_atom_site_symmetry_multiplicity
_atom_site_calc_flag
_atom_site_refinement_flags
_atom_site_disorder_assembly
_atom_site_disorder_group
Mn1 Mn 0.2500 0.2500 0.2500 0.0242(4) Uani 1 2 d S . .
Mn2 Mn 0.37268(4) 0.24587(11) 0.30778(4) 0.0318(3) Uani 1 1 d . . .
Mn3 Mn 0.33897(5) 0.42805(10) 0.23000(4) 0.0317(3) Uani 1 1 d . A .
Mn4 Mn 0.22311(5) 0.18097(11) 0.14540(4) 0.0323(3) Uani 1 1 d . . .
Mn5 Mn 0.30501(5) 0.36462(11) 0.12855(4) 0.0343(4) Uani 1 1 d . A .
Mn6 Mn 0.34838(5) 0.18185(10) 0.20330(4) 0.0299(3) Uani 1 1 d . A .
Mn7 Mn 0.31851(5) 0.11049(11) 0.09924(4) 0.0342(4) Uani 1 1 d . . .
Mn8 Mn 0.21148(5) 0.43335(11) 0.17135(4) 0.0338(4) Uani 1 1 d . . .
Mn9 Mn 0.29591(5) 0.61078(11) 0.15820(5) 0.0421(4) Uani 1 1 d . A .
C1 C 0.4990(3) 0.2463(7) 0.3340(3) 0.044(2) Uani 1 1 d . . .
H1 H 0.4936 0.2525 0.3042 0.052 Uiso 1 1 calc R . .
C2 C 0.5503(4) 0.2426(8) 0.3592(4) 0.063(3) Uani 1 1 d . . .
H2 H 0.5792 0.2469 0.3469 0.075 Uiso 1 1 calc R . .
C3 C 0.5583(5) 0.2325(10) 0.4027(5) 0.083(4) Uani 1 1 d U . .
H3 H 0.5930 0.2298 0.4204 0.099 Uiso 1 1 calc R . .
C4 C 0.5147(4) 0.2261(10) 0.4208(4) 0.083(4) Uani 1 1 d . . .
H4 H 0.5187 0.2198 0.4505 0.100 Uiso 1 1 calc R . .
C5 C 0.4654(4) 0.2298(9) 0.3917(4) 0.061(3) Uani 1 1 d . . .
H5 H 0.4357 0.2233 0.4029 0.073 Uiso 1 1 calc R . .
C6 C 0.4381(4) 0.1691(9) 0.0993(3) 0.055(3) Uani 1 1 d . . .
H6 H 0.4307 0.2199 0.1189 0.066 Uiso 1 1 calc R C .
C7 C 0.4868(4) 0.1758(11) 0.0905(4) 0.077(4) Uani 1 1 d . C .
H7 H 0.5122 0.2283 0.1037 0.093 Uiso 1 1 calc R . .
C8 C 0.4958(5) 0.1007(14) 0.0613(5) 0.102(5) Uani 1 1 d . . .
H8 H 0.5281 0.1021 0.0536 0.123 Uiso 1 1 calc R C .
C9 C 0.4577(5) 0.0230(12) 0.0430(4) 0.097(4) Uani 1 1 d . C .
H9 H 0.4640 -0.0298 0.0236 0.116 Uiso 1 1 calc R . .
C10 C 0.4110(4) 0.0262(9) 0.0543(3) 0.058(3) Uani 1 1 d . . .
H10 H 0.3845 -0.0246 0.0414 0.069 Uiso 1 1 calc R C .
C11 C 0.4319(3) 0.4931(7) 0.2974(3) 0.039(2) Uani 1 1 d . . .
H11A H 0.4593 0.4764 0.2826 0.047 Uiso 1 1 calc R . .
H11B H 0.4474 0.4830 0.3282 0.047 Uiso 1 1 calc R . .
C12 C 0.4150(4) 0.6141(7) 0.2890(3) 0.050(3) Uani 1 1 d . . .
H12A H 0.3870 0.6298 0.3033 0.060 Uiso 1 1 calc R . .
H12B H 0.4454 0.6611 0.3022 0.060 Uiso 1 1 calc R . .
C13 C 0.3952(4) 0.6455(7) 0.2424(3) 0.051(3) Uani 1 1 d . C .
H13A H 0.3853 0.7236 0.2404 0.062 Uiso 1 1 calc R . .
H13B H 0.4240 0.6359 0.2283 0.062 Uiso 1 1 calc R . .
C14 C 0.4379(4) 0.0614(8) 0.2580(3) 0.053(3) Uani 1 1 d . . .
H14A H 0.4457 0.0289 0.2867 0.064 Uiso 1 1 calc R . .
H14B H 0.4704 0.0965 0.2547 0.064 Uiso 1 1 calc R . .
C15 C 0.4233(4) -0.0279(8) 0.2261(3) 0.056(3) Uani 1 1 d . C .
H15A H 0.3903 -0.0621 0.2288 0.067 Uiso 1 1 calc R . .
H15B H 0.4510 -0.0844 0.2325 0.067 Uiso 1 1 calc R . .
C16 C 0.4158(4) 0.0111(8) 0.1801(3) 0.063(3) Uani 1 1 d . . .
H16A H 0.4484 0.0474 0.1775 0.076 Uiso 1 1 calc R C .
H16B H 0.4099 -0.0531 0.1610 0.076 Uiso 1 1 calc R . .
O5 O 0.3263(2) 0.2888(4) 0.08491(18) 0.0403(15) Uani 1 1 d D A .
C17 C 0.3332(4) 0.3360(8) 0.0461(3) 0.055(3) Uani 1 1 d D . .
H17A H 0.2993 0.3339 0.0242 0.065 Uiso 0.62(2) 1 calc PR A 1
H17B H 0.3587 0.2915 0.0357 0.065 Uiso 0.62(2) 1 calc PR A 1
H17C H 0.3167 0.2870 0.0222 0.065 Uiso 0.38(2) 1 calc PR A 2
H17D H 0.3711 0.3390 0.0478 0.065 Uiso 0.38(2) 1 calc PR A 2
C18A C 0.3529(8) 0.4549(11) 0.0522(6) 0.057(6) Uani 0.62(2) 1 d PDU A 1
H18A H 0.3885 0.4539 0.0717 0.069 Uiso 0.62(2) 1 calc PR A 1
H18B H 0.3564 0.4817 0.0245 0.069 Uiso 0.62(2) 1 calc PR A 1
C19 C 0.3214(5) 0.5353(9) 0.0686(4) 0.069(3) Uani 1 1 d D . .
H19A H 0.3384 0.6075 0.0697 0.083 Uiso 0.62(2) 1 calc PR A 1
H19B H 0.2864 0.5406 0.0484 0.083 Uiso 0.62(2) 1 calc PR A 1
H19C H 0.3582 0.5584 0.0722 0.083 Uiso 0.38(2) 1 calc PR A 2
H19D H 0.2990 0.5989 0.0575 0.083 Uiso 0.38(2) 1 calc PR A 2
O6 O 0.3147(2) 0.5107(5) 0.1099(2) 0.0445(16) Uani 1 1 d D A .
C18B C 0.3101(12) 0.4507(15) 0.0360(6) 0.067(10) Uani 0.38(2) 1 d PDU A 2
H18C H 0.3218 0.4784 0.0115 0.080 Uiso 0.38(2) 1 calc PR A 2
H18D H 0.2715 0.4429 0.0265 0.080 Uiso 0.38(2) 1 calc PR A 2
C20 C 0.3757(4) 0.4418(9) 0.3851(3) 0.063(3) Uani 1 1 d . . .
H20A H 0.3691 0.5079 0.3671 0.076 Uiso 1 1 calc R . .
H20B H 0.4139 0.4277 0.3926 0.076 Uiso 1 1 calc R . .
C21 C 0.3593(4) 0.4641(9) 0.4247(3) 0.065(3) Uani 1 1 d . . .
H21A H 0.3817 0.5232 0.4404 0.078 Uiso 1 1 calc R . .
H21B H 0.3663 0.3980 0.4427 0.078 Uiso 1 1 calc R . .
C22 C 0.3021(3) 0.4964(7) 0.4190(3) 0.046(2) Uani 1 1 d . . .
H22A H 0.2959 0.5112 0.4471 0.055 Uiso 1 1 calc R . .
H22B H 0.2950 0.5646 0.4022 0.055 Uiso 1 1 calc R . .
O9 O 0.3615(2) 0.0752(4) 0.33492(18) 0.0373(15) Uani 1 1 d D . .
C23 C 0.3972(4) -0.0094(10) 0.3556(4) 0.083(4) Uani 1 1 d DU . .
H23A H 0.4232 0.0264 0.3791 0.100 Uiso 0.43(4) 1 calc PR B 1
H23B H 0.4167 -0.0330 0.3349 0.100 Uiso 0.43(4) 1 calc PR B 1
H23C H 0.4044 0.0016 0.3866 0.100 Uiso 0.57(4) 1 calc PR B 2
H23D H 0.4308 0.0006 0.3478 0.100 Uiso 0.57(4) 1 calc PR B 2
C24A C 0.3809(10) -0.108(3) 0.3730(18) 0.057(11) Uani 0.43(4) 1 d PDU . 1
H24A H 0.4064 -0.1649 0.3702 0.069 Uiso 0.43(4) 1 calc PR B 1
H24B H 0.3867 -0.0945 0.4038 0.069 Uiso 0.43(4) 1 calc PR B 1
C25 C 0.1698(4) 0.6577(8) 0.1405(4) 0.073(4) Uani 1 1 d . . .
H25A H 0.1688 0.7108 0.1632 0.087 Uiso 0.43(4) 1 calc PR B 1
H25B H 0.1761 0.6994 0.1164 0.087 Uiso 0.43(4) 1 calc PR B 1
H25C H 0.1618 0.6604 0.1092 0.087 Uiso 0.57(4) 1 calc PR B 2
H25D H 0.1795 0.7323 0.1514 0.087 Uiso 0.57(4) 1 calc PR B 2
O10 O 0.2141(2) 0.5859(4) 0.1562(2) 0.0429(16) Uani 1 1 d . A .
C24B C 0.3802(7) -0.1213(12) 0.3462(12) 0.045(6) Uani 0.57(4) 1 d PDU . 2
H24C H 0.4094 -0.1700 0.3604 0.054 Uiso 0.57(4) 1 calc PR B 2
H24D H 0.3740 -0.1328 0.3153 0.054 Uiso 0.57(4) 1 calc PR B 2
C26 C 0.2382(5) 0.6224(10) 0.2756(5) 0.118(5) Uani 1 1 d DU C .
H26A H 0.2338 0.6504 0.3026 0.176 Uiso 1 1 calc R . .
H26B H 0.2087 0.6464 0.2525 0.176 Uiso 1 1 calc R . .
H26C H 0.2710 0.6504 0.2709 0.176 Uiso 1 1 calc R . .
C27 C 0.2399(3) 0.5040(7) 0.2769(3) 0.029(2) Uani 1 1 d D . .
N1 N 0.4562(2) 0.2415(6) 0.3501(2) 0.0377(18) Uani 1 1 d . . .
N2 N 0.4009(3) 0.0967(6) 0.0822(2) 0.0404(19) Uani 1 1 d . C .
O1 O 0.3885(2) 0.4162(4) 0.28335(17) 0.0344(14) Uani 1 1 d . . .
O2 O 0.3501(2) 0.5806(4) 0.22005(19) 0.0435(16) Uani 1 1 d . . .
O3 O 0.3982(2) 0.1447(4) 0.25516(17) 0.0368(15) Uani 1 1 d . . .
O4 O 0.3722(2) 0.0862(5) 0.16650(19) 0.0447(16) Uani 1 1 d . A .
O7 O 0.3490(2) 0.3499(5) 0.36049(19) 0.0415(16) Uani 1 1 d . . .
O8 O 0.2656(2) 0.4116(5) 0.39757(19) 0.0442(16) Uani 1 1 d . . .
O11 O 0.2499(3) 0.4443(8) 0.2489(3) 0.103(3) Uani 1 1 d . C .
O12 O 0.2681(4) 0.0475(9) 0.1943(4) 0.138(4) Uani 1 1 d U . .
O13 O 0.31942(19) 0.2786(4) 0.24054(17) 0.0312(14) Uani 1 1 d . . .
O14 O 0.29637(19) 0.2226(4) 0.15133(17) 0.0321(14) Uani 1 1 d . A .
O15 O 0.28642(19) 0.4377(4) 0.17554(17) 0.0342(14) Uani 1 1 d . A .
O16 O 0.21391(19) 0.2804(4) 0.19132(17) 0.0342(14) Uani 1 1 d . . .
N3 N 0.2110(3) 0.3532(6) 0.1049(2) 0.0357(18) Uani 1 1 d . A .
C28 C 0.1743(4) 0.3532(8) 0.0761(3) 0.046(3) Uani 1 1 d . . .
O17 O 0.1345(3) 0.3520(8) 0.0463(2) 0.099(3) Uani 1 1 d . C .
N4 N 0.3889(2) 0.3494(5) 0.1889(2) 0.0327(18) Uani 1 1 d . . .
C29 C 0.4343(3) 0.3545(7) 0.1891(3) 0.036(2) Uani 1 1 d . C .
O18 O 0.4803(3) 0.3550(7) 0.1895(3) 0.107(3) Uani 1 1 d U . .
N5 N 0.3084(3) 0.7669(6) 0.1382(3) 0.056(2) Uani 1 1 d . . .
C30 C 0.3137(3) 0.8417(8) 0.1174(4) 0.044(3) Uani 1 1 d . . .
O19 O 0.3208(2) -0.0836(5) 0.0949(2) 0.0480(17) Uani 1 1 d . . .
N6 N 0.2879(3) 0.0881(6) 0.0285(2) 0.062(2) Uani 0.50 1 d P C 1
O20 O 0.2879(3) 0.0881(6) 0.0285(2) 0.062(2) Uani 0.50 1 d P C 2
C31 C 0.2500 0.0920(10) 0.0000 0.041(3) Uani 1 2 d S . .
O21 O 0.3709(8) 0.7435(13) 0.4814(5) 0.119(6) Uani 0.50 1 d PU . .

loop_
_atom_site_aniso_label
_atom_site_aniso_U_11
_atom_site_aniso_U_22
_atom_site_aniso_U_33
_atom_site_aniso_U_23
_atom_site_aniso_U_13
_atom_site_aniso_U_12
Mn1 0.0140(9) 0.0262(10) 0.0342(11) -0.0003(9) 0.0093(8) 0.0015(8)
Mn2 0.0162(7) 0.0405(8) 0.0398(8) -0.0003(7) 0.0093(6) -0.0004(6)
Mn3 0.0213(7) 0.0317(8) 0.0442(9) -0.0002(6) 0.0122(6) 0.0013(6)
Mn4 0.0181(7) 0.0421(8) 0.0385(9) -0.0008(6) 0.0104(6) -0.0041(6)
Mn5 0.0241(7) 0.0366(8) 0.0450(9) 0.0076(7) 0.0139(6) 0.0017(6)
Mn6 0.0199(7) 0.0336(8) 0.0373(8) 0.0014(6) 0.0092(6) 0.0017(6)
Mn7 0.0253(7) 0.0411(9) 0.0384(9) -0.0010(7) 0.0121(6) -0.0007(6)
Mn8 0.0184(7) 0.0409(8) 0.0424(9) 0.0030(7) 0.0084(6) 0.0017(6)
Mn9 0.0316(8) 0.0348(8) 0.0624(11) 0.0077(7) 0.0167(7) 0.0024(6)
C1 0.026(5) 0.040(6) 0.066(7) 0.006(5) 0.013(5) -0.003(4)
C2 0.022(6) 0.066(8) 0.104(10) -0.003(7) 0.023(6) -0.012(5)
C3 0.047(6) 0.091(7) 0.097(8) 0.011(7) -0.006(6) 0.005(6)
C4 0.051(8) 0.123(11) 0.062(8) 0.026(7) -0.011(6) -0.011(7)
C5 0.032(6) 0.087(9) 0.062(8) 0.000(7) 0.008(5) -0.010(5)
C6 0.038(6) 0.073(8) 0.057(7) -0.013(6) 0.016(5) -0.010(6)
C7 0.040(7) 0.122(11) 0.074(9) -0.007(8) 0.022(6) -0.011(7)
C8 0.034(7) 0.177(16) 0.107(12) 0.025(11) 0.039(8) 0.015(9)
C9 0.057(8) 0.139(13) 0.111(11) -0.027(10) 0.049(8) -0.006(9)
C10 0.041(6) 0.082(8) 0.053(7) -0.019(6) 0.018(5) -0.004(6)
C11 0.025(5) 0.044(6) 0.047(6) -0.004(5) 0.005(4) -0.010(4)
C12 0.039(6) 0.043(6) 0.062(7) -0.013(5) 0.004(5) -0.012(5)
C13 0.042(6) 0.032(6) 0.077(8) -0.007(5) 0.011(5) -0.011(5)
C14 0.038(6) 0.055(7) 0.059(7) -0.007(6) -0.001(5) 0.025(5)
C15 0.052(6) 0.052(7) 0.056(7) -0.004(6) 0.001(5) 0.029(5)
C16 0.054(7) 0.055(7) 0.070(8) -0.016(6) -0.004(6) 0.030(6)
O5 0.037(3) 0.043(4) 0.047(4) 0.006(3) 0.021(3) 0.004(3)
C17 0.058(7) 0.068(8) 0.048(7) 0.014(6) 0.033(5) 0.000(6)
C18A 0.088(13) 0.043(10) 0.060(11) 0.015(8) 0.054(10) 0.003(9)
C19 0.093(9) 0.058(8) 0.068(8) 0.016(7) 0.043(7) -0.004(6)
O6 0.037(4) 0.036(4) 0.060(5) 0.009(3) 0.011(3) 0.001(3)
C18B 0.07(2) 0.07(2) 0.07(2) 0.033(17) 0.035(17) 0.025(17)
C20 0.028(5) 0.097(9) 0.071(8) -0.032(7) 0.025(5) -0.020(6)
C21 0.040(6) 0.082(8) 0.075(8) -0.027(6) 0.018(6) -0.016(6)
C22 0.035(5) 0.048(6) 0.057(7) -0.014(5) 0.018(5) -0.014(5)
O9 0.024(3) 0.039(4) 0.049(4) 0.001(3) 0.010(3) 0.003(3)
C23 0.048(6) 0.083(7) 0.114(8) 0.031(6) 0.012(6) 0.013(6)
C24A 0.037(14) 0.055(17) 0.08(3) 0.029(17) 0.020(16) 0.001(12)
C25 0.044(7) 0.043(7) 0.125(11) 0.023(7) 0.012(7) 0.010(5)
O10 0.028(3) 0.031(4) 0.068(4) 0.000(3) 0.010(3) 0.003(3)
C24B 0.034(8) 0.033(8) 0.063(11) -0.003(7) 0.003(8) 0.014(6)
C26 0.095(8) 0.092(8) 0.159(9) -0.025(7) 0.021(7) 0.007(7)
C27 0.032(5) 0.018(5) 0.040(6) -0.005(4) 0.014(4) 0.000(4)
N1 0.019(4) 0.058(5) 0.036(5) 0.001(4) 0.007(3) -0.006(4)
N2 0.031(4) 0.053(5) 0.036(5) -0.004(4) 0.006(4) 0.002(4)
O1 0.026(3) 0.036(4) 0.043(4) 0.004(3) 0.015(3) -0.001(3)
O2 0.041(4) 0.027(4) 0.062(4) 0.002(3) 0.014(3) 0.002(3)
O3 0.025(3) 0.043(4) 0.041(4) 0.002(3) 0.007(3) 0.007(3)
O4 0.036(4) 0.042(4) 0.053(4) -0.002(3) 0.005(3) 0.013(3)
O7 0.021(3) 0.055(4) 0.052(4) -0.012(3) 0.016(3) -0.008(3)
O8 0.028(3) 0.038(4) 0.065(4) -0.015(3) 0.011(3) -0.008(3)
O11 0.057(5) 0.142(8) 0.100(7) -0.048(6) 0.005(5) -0.015(5)
O12 0.131(6) 0.135(6) 0.149(7) 0.076(6) 0.036(5) -0.007(5)
O13 0.015(3) 0.041(4) 0.040(4) 0.004(3) 0.012(2) 0.000(2)
O14 0.018(3) 0.038(3) 0.044(4) 0.005(3) 0.016(3) 0.000(2)
O15 0.018(3) 0.042(4) 0.045(4) 0.007(3) 0.012(3) 0.000(3)
O16 0.016(3) 0.045(4) 0.045(4) 0.007(3) 0.013(3) 0.005(3)
N3 0.026(4) 0.047(5) 0.035(5) 0.003(4) 0.012(4) 0.002(4)
C28 0.034(6) 0.063(7) 0.040(7) -0.002(5) 0.005(5) -0.002(5)
O17 0.046(5) 0.181(9) 0.061(6) 0.022(5) 0.000(4) -0.002(5)
N4 0.015(4) 0.039(4) 0.047(5) 0.007(4) 0.014(3) -0.002(3)
C29 0.024(5) 0.043(6) 0.044(6) -0.023(4) 0.016(4) -0.006(4)
O18 0.043(4) 0.132(6) 0.148(7) -0.064(5) 0.031(5) -0.013(4)
N5 0.041(5) 0.036(5) 0.096(7) 0.027(5) 0.026(5) 0.004(4)
C30 0.024(5) 0.033(6) 0.077(8) 0.008(6) 0.018(5) 0.002(4)
O19 0.055(4) 0.040(4) 0.057(5) 0.006(3) 0.030(3) 0.002(3)
N6 0.052(5) 0.099(7) 0.029(5) -0.001(4) 0.002(4) -0.013(4)
O20 0.052(5) 0.099(7) 0.029(5) -0.001(4) 0.002(4) -0.013(4)
C31 0.048(9) 0.034(8) 0.040(9) 0.000 0.009(8) 0.000
O21 0.195(13) 0.081(10) 0.063(9) -0.034(8) 0.002(9) -0.031(10)

loop_
_atom_type_symbol
_atom_type_description
_atom_type_scat_dispersion_real
_atom_type_scat_dispersion_imag
_atom_type_scat_source
C C 0.0033 0.0016 'International Tables Vol C Tables 4.2.6.8 and 6.1.1.4'
H H 0.0000 0.0000 'International Tables Vol C Tables 4.2.6.8 and 6.1.1.4'
N N 0.0061 0.0033 'International Tables Vol C Tables 4.2.6.8 and 6.1.1.4'
O O 0.0106 0.0060 'International Tables Vol C Tables 4.2.6.8 and 6.1.1.4'
Mn Mn 0.3368 0.7283 'International Tables Vol C Tables 4.2.6.8 and 6.1.1.4'

loop_
_geom_angle_atom_site_label_1
_geom_angle_atom_site_label_2
_geom_angle_atom_site_label_3
_geom_angle
_geom_angle_site_symmetry_1
_geom_angle_site_symmetry_3
O16 Mn1 O16 179.997(1) . 7
O16 Mn1 O13 87.1(2) . 7
O16 Mn1 O13 92.9(2) 7 7
O16 Mn1 O13 92.9(2) . .
O16 Mn1 O13 87.1(2) 7 .
O13 Mn1 O13 179.997(1) 7 .
O16 Mn1 O11 101.8(3) . 7
O16 Mn1 O11 78.2(3) 7 7
O13 Mn1 O11 79.5(3) 7 7
O13 Mn1 O11 100.5(2) . 7
O16 Mn1 O11 78.2(3) . .
O16 Mn1 O11 101.8(3) 7 .
O13 Mn1 O11 100.5(3) 7 .
O13 Mn1 O11 79.5(3) . .
O11 Mn1 O11 179.999(1) 7 .
O16 Mn1 Mn2 136.55(15) . .
O13 Mn1 Mn2 136.37(15) 7 .
O11 Mn1 Mn2 88.80(18) 7 .
O11 Mn1 Mn2 91.20(18) . .
O16 Mn1 Mn2 136.54(15) 7 7
O13 Mn1 Mn2 136.37(15) . 7
O11 Mn1 Mn2 91.20(18) 7 7
O11 Mn1 Mn2 88.80(18) . 7
Mn2 Mn1 Mn2 180.0 . 7
N1 Mn2 O1 89.9(2) . .
N1 Mn2 O16 142.4(2) . 7
O1 Mn2 O16 113.36(18) . 7
N1 Mn2 O13 146.5(2) . .
O1 Mn2 O13 68.64(19) . .
O16 Mn2 O13 71.11(18) 7 .
N1 Mn2 O9 86.9(2) . .
O1 Mn2 O9 176.76(19) . .
O16 Mn2 O9 69.31(19) 7 .
O13 Mn2 O9 114.35(19) . .
N1 Mn2 O7 88.1(2) . .
O1 Mn2 O7 82.4(2) . .
O16 Mn2 O7 67.48(19) 7 .
O13 Mn2 O7 112.86(19) . .
O9 Mn2 O7 97.2(2) . .
N1 Mn2 O3 90.9(2) . .
O1 Mn2 O3 96.5(2) . .
O16 Mn2 O3 113.89(19) 7 .
O13 Mn2 O3 67.52(18) . .
O9 Mn2 O3 83.79(19) . .
O7 Mn2 O3 178.55(19) . .
N1 Mn2 Mn1 177.65(19) . .
O1 Mn2 Mn1 91.51(13) . .
O9 Mn2 Mn1 91.71(13) . .
O7 Mn2 Mn1 90.20(13) . .
O3 Mn2 Mn1 90.80(13) . .
O1 Mn3 O2 97.5(2) . .
O1 Mn3 O15 178.4(2) . .
O2 Mn3 O15 83.8(2) . .
O1 Mn3 O13 85.3(2) . .
O2 Mn3 O13 173.2(2) . .
O15 Mn3 O13 93.4(2) . .
O1 Mn3 N4 98.1(2) . .
O2 Mn3 N4 99.9(2) . .
O15 Mn3 N4 82.8(2) . .
O13 Mn3 N4 85.8(2) . .
O1 Mn3 Mn6 95.49(17) . .
O2 Mn3 Mn6 148.10(19) . .
O15 Mn3 Mn6 83.98(16) . .
O1 Mn3 Mn9 138.64(17) . .
O13 Mn3 Mn9 135.83(16) . .
N4 Mn3 Mn9 90.83(17) . .
Mn6 Mn3 Mn9 119.92(5) . .
O1 Mn3 Mn5 148.33(17) . .
O2 Mn3 Mn5 94.20(19) . .
O13 Mn3 Mn5 86.56(16) . .
Mn6 Mn3 Mn5 61.24(4) . .
Mn9 Mn3 Mn5 58.68(4) . .
O8 Mn4 O7 98.7(2) 7 7
O8 Mn4 O14 83.6(2) 7 .
O7 Mn4 O14 176.4(2) 7 .
O8 Mn4 O16 177.9(2) 7 .
O7 Mn4 O16 83.4(2) 7 .
O14 Mn4 O16 94.3(2) . .
O8 Mn4 O12 86.4(4) 7 .
O7 Mn4 O12 104.2(3) 7 .
O14 Mn4 O12 78.6(3) . .
O16 Mn4 O12 93.0(3) . .
O8 Mn4 N3 98.0(3) 7 .
O7 Mn4 N3 97.4(2) 7 .
O14 Mn4 N3 79.5(2) . .
O16 Mn4 N3 81.7(2) . .
O12 Mn4 N3 157.1(3) . .
O8 Mn4 Mn8 144.26(19) 7 .
O7 Mn4 Mn8 93.27(18) 7 .
O14 Mn4 Mn8 83.28(16) . .
O12 Mn4 Mn8 123.1(3) . .
O8 Mn4 Mn5 92.95(18) 7 .
O7 Mn4 Mn5 144.02(19) 7 .
O16 Mn4 Mn5 85.33(15) . .
O12 Mn4 Mn5 110.5(3) . .
Mn8 Mn4 Mn5 59.80(4) . .
O5 Mn5 O14 86.3(2) . .
O5 Mn5 O6 97.4(3) . .
O14 Mn5 O6 175.8(3) . .
O5 Mn5 O15 176.7(2) . .
O14 Mn5 O15 91.9(2) . .
O6 Mn5 O15 84.3(2) . .
O5 Mn5 N3 102.1(2) . .
O14 Mn5 N3 81.8(2) . .
O6 Mn5 N3 99.3(2) . .
O15 Mn5 N3 80.3(2) . .
O5 Mn5 N4 100.1(2) . .
O14 Mn5 N4 78.6(2) . .
O6 Mn5 N4 98.7(2) . .
O15 Mn5 N4 76.8(2) . .
N3 Mn5 N4 149.1(2) . .
O5 Mn5 Mn9 138.34(18) . .
O14 Mn5 Mn9 135.21(17) . .
N3 Mn5 Mn9 90.05(17) . .
N4 Mn5 Mn9 87.35(16) . .
O5 Mn5 Mn8 148.57(18) . .
O14 Mn5 Mn8 83.70(16) . .
O6 Mn5 Mn8 94.07(18) . .
N4 Mn5 Mn8 106.89(16) . .
Mn9 Mn5 Mn8 59.99(4) . .
O5 Mn5 Mn4 97.19(18) . .
O6 Mn5 Mn4 147.17(17) . .
O15 Mn5 Mn4 82.70(16) . .
N4 Mn5 Mn4 107.38(15) . .
Mn9 Mn5 Mn4 119.72(5) . .
Mn8 Mn5 Mn4 59.79(4) . .
O5 Mn5 Mn3 144.26(18) . .
O14 Mn5 Mn3 81.62(17) . .
O6 Mn5 Mn3 94.21(19) . .
N3 Mn5 Mn3 109.14(18) . .
Mn9 Mn5 Mn3 59.67(4) . .
Mn8 Mn5 Mn3 62.99(4) . .
Mn4 Mn5 Mn3 90.81(5) . .
O5 Mn5 Mn6 96.27(17) . .
O6 Mn5 Mn6 144.69(18) . .
O15 Mn5 Mn6 80.75(16) . .
N3 Mn5 Mn6 109.34(17) . .
Mn9 Mn5 Mn6 117.18(5) . .
Mn8 Mn5 Mn6 90.88(5) . .
Mn4 Mn5 Mn6 61.62(4) . .
Mn3 Mn5 Mn6 57.52(4) . .
O6 Mn5 Mn7 138.7(2) . .
O15 Mn5 Mn7 136.92(17) . .
N3 Mn5 Mn7 91.78(17) . .
N4 Mn5 Mn7 91.00(15) . .
Mn9 Mn5 Mn7 178.17(6) . .
Mn8 Mn5 Mn7 121.34(5) . .
Mn4 Mn5 Mn7 61.56(4) . .
Mn3 Mn5 Mn7 119.47(5) . .
Mn6 Mn5 Mn7 61.99(4) . .
O4 Mn6 O3 98.6(2) . .
O4 Mn6 O14 83.2(2) . .
O3 Mn6 O14 178.3(2) . .
O4 Mn6 O13 176.8(2) . .
O3 Mn6 O13 83.4(2) . .
O14 Mn6 O13 94.8(2) . .
O4 Mn6 N4 99.6(2) . .
O3 Mn6 N4 97.9(2) . .
O14 Mn6 N4 82.0(2) . .
O13 Mn6 N4 82.6(2) . .
O4 Mn6 Mn3 145.57(19) . .
O3 Mn6 Mn3 93.90(17) . .
O14 Mn6 Mn3 84.73(16) . .
O4 Mn6 Mn5 93.44(18) . .
O3 Mn6 Mn5 147.83(18) . .
O13 Mn6 Mn5 86.10(15) . .
N4 Mn6 Mn5 50.53(16) . .
Mn3 Mn6 Mn5 61.24(4) . .
N6 Mn7 O5 86.2(3) . .
N6 Mn7 O8 86.3(2) . 7
O5 Mn7 O8 105.6(2) . 7
N6 Mn7 O4 158.2(3) . .
O5 Mn7 O4 104.8(2) . .
O8 Mn7 O4 108.0(2) 7 .
N6 Mn7 O14 135.6(2) . .
O5 Mn7 O14 68.89(19) . .
O8 Mn7 O14 67.14(19) 7 .
O4 Mn7 O14 66.20(19) . .
N6 Mn7 N2 82.0(3) . .
O5 Mn7 N2 83.3(2) . .
O8 Mn7 N2 164.9(2) 7 .
O4 Mn7 N2 80.7(2) . .
O14 Mn7 N2 128.0(2) . .
N6 Mn7 O19 80.0(3) . .
O5 Mn7 O19 161.7(2) . .
O8 Mn7 O19 85.6(2) 7 .
O4 Mn7 O19 84.8(2) . .
O14 Mn7 O19 129.4(2) . .
N2 Mn7 O19 82.9(2) . .
N6 Mn7 Mn5 111.9(2) . .
O8 Mn7 Mn5 85.38(15) 7 .
O4 Mn7 Mn5 86.08(15) . .
N2 Mn7 Mn5 107.9(2) . .
O19 Mn7 Mn5 164.52(16) . .
O9 Mn8 O10 97.3(2) 7 .
O9 Mn8 O15 177.3(3) 7 .
O10 Mn8 O15 83.7(2) . .
O9 Mn8 O16 85.9(2) 7 .
O10 Mn8 O16 174.9(2) . .
O15 Mn8 O16 93.3(2) . .
O9 Mn8 N3 96.5(2) 7 .
O10 Mn8 N3 99.1(3) . .
O15 Mn8 N3 80.9(2) . .
O16 Mn8 N3 84.3(2) . .
O9 Mn8 O11 104.6(3) 7 .
O10 Mn8 O11 100.2(3) . .
O15 Mn8 O11 77.6(3) . .
O16 Mn8 O11 75.2(3) . .
N3 Mn8 O11 149.2(3) . .
O9 Mn8 Mn9 138.13(18) 7 .
O16 Mn8 Mn9 135.93(15) . .
N3 Mn8 Mn9 89.93(17) . .
O11 Mn8 Mn9 89.1(2) . .
O9 Mn8 Mn4 94.67(18) 7 .
O10 Mn8 Mn4 147.27(19) . .
O15 Mn8 Mn4 83.22(16) . .
O11 Mn8 Mn4 106.1(2) . .
Mn9 Mn8 Mn4 119.64(5) . .
O9 Mn8 Mn5 143.82(18) 7 .
O10 Mn8 Mn5 93.45(18) . .
O16 Mn8 Mn5 86.11(15) . .
O11 Mn8 Mn5 107.3(2) . .
Mn9 Mn8 Mn5 59.28(4) . .
Mn4 Mn8 Mn5 60.41(4) . .
N5 Mn9 O6 102.2(3) . .
N5 Mn9 O10 111.0(3) . .
O6 Mn9 O10 108.3(2) . .
N5 Mn9 O2 109.1(3) . .
O6 Mn9 O2 111.2(2) . .
O10 Mn9 O2 114.5(2) . .
N5 Mn9 O15 174.9(3) . .
O6 Mn9 O15 72.8(2) . .
O10 Mn9 O15 72.36(19) . .
O2 Mn9 O15 72.1(2) . .
N5 Mn9 Mn5 138.2(3) . .
O10 Mn9 Mn5 90.58(15) . .
O2 Mn9 Mn5 92.15(15) . .
N5 Mn9 Mn8 146.7(2) . .
O6 Mn9 Mn8 90.55(16) . .
O2 Mn9 Mn8 94.18(16) . .
Mn5 Mn9 Mn8 60.73(4) . .
N5 Mn9 Mn3 144.4(2) . .
O6 Mn9 Mn3 91.81(16) . .
O10 Mn9 Mn3 94.92(16) . .
Mn5 Mn9 Mn3 61.65(4) . .
Mn8 Mn9 Mn3 63.95(4) . .
N1 C1 C2 123.0(9) . .
N1 C1 H1 118.5 . .
C2 C1 H1 118.5 . .
C3 C2 C1 118.6(10) . .
C3 C2 H2 120.7 . .
C1 C2 H2 120.7 . .
C2 C3 C4 120.2(10) . .
C2 C3 H3 119.9 . .
C4 C3 H3 119.9 . .
C5 C4 C3 115.0(11) . .
C5 C4 H4 122.5 . .
C3 C4 H4 122.5 . .
N1 C5 C4 126.4(10) . .
N1 C5 H5 116.8 . .
C4 C5 H5 116.8 . .
N2 C6 C7 125.1(10) . .
N2 C6 H6 117.4 . .
C7 C6 H6 117.4 . .
C6 C7 C8 115.6(11) . .
C6 C7 H7 122.2 . .
C8 C7 H7 122.2 . .
C7 C8 C9 120.8(11) . .
C7 C8 H8 119.6 . .
C9 C8 H8 119.6 . .
C10 C9 C8 117.5(12) . .
C10 C9 H9 121.3 . .
C8 C9 H9 121.3 . .
N2 C10 C9 123.5(11) . .
N2 C10 H10 118.2 . .
C9 C10 H10 118.2 . .
O1 C11 C12 113.3(6) . .
O1 C11 H11A 108.9 . .
C12 C11 H11A 108.9 . .
O1 C11 H11B 108.9 . .
C12 C11 H11B 108.9 . .
H11A C11 H11B 107.7 . .
C13 C12 C11 115.2(8) . .
C13 C12 H12A 108.5 . .
C11 C12 H12A 108.5 . .
C13 C12 H12B 108.5 . .
C11 C12 H12B 108.5 . .
H12A C12 H12B 107.5 . .
O2 C13 C12 112.7(7) . .
O2 C13 H13A 109.1 . .
C12 C13 H13A 109.1 . .
O2 C13 H13B 109.1 . .
C12 C13 H13B 109.1 . .
H13A C13 H13B 107.8 . .
O3 C14 C15 114.9(7) . .
O3 C14 H14A 108.5 . .
C15 C14 H14A 108.5 . .
O3 C14 H14B 108.5 . .
C15 C14 H14B 108.5 . .
H14A C14 H14B 107.5 . .
C14 C15 C16 113.5(9) . .
C14 C15 H15A 108.9 . .
C16 C15 H15A 108.9 . .
C14 C15 H15B 108.9 . .
C16 C15 H15B 108.9 . .
H15A C15 H15B 107.7 . .
O4 C16 C15 112.8(8) . .
O4 C16 H16A 109.0 . .
C15 C16 H16A 109.0 . .
O4 C16 H16B 109.0 . .
C15 C16 H16B 109.0 . .
H16A C16 H16B 107.8 . .
C17 O5 Mn5 126.1(5) . .
C17 O5 Mn7 127.4(5) . .
Mn5 O5 Mn7 104.9(3) . .
O5 C17 C18B 115.0(11) . .
O5 C17 C18A 112.2(9) . .
O5 C17 H17A 109.2 . .
C18B C17 H17A 68.5 . .
C18A C17 H17A 109.2 . .
O5 C17 H17B 109.2 . .
C18B C17 H17B 134.3 . .
C18A C17 H17B 109.2 . .
H17A C17 H17B 107.9 . .
O5 C17 H17C 108.5 . .
C18B C17 H17C 108.5 . .
C18A C17 H17C 137.7 . .
H17B C17 H17C 66.3 . .
O5 C17 H17D 108.5 . .
C18B C17 H17D 108.5 . .
C18A C17 H17D 69.8 . .
H17A C17 H17D 139.0 . .
H17C C17 H17D 107.5 . .
C19 C18A C17 118.5(12) . .
C19 C18A H18A 107.7 . .
C17 C18A H18A 107.7 . .
C19 C18A H18B 107.7 . .
C17 C18A H18B 107.7 . .
H18A C18A H18B 107.1 . .
O6 C19 C18B 119.0(13) . .
O6 C19 C18A 114.7(10) . .
O6 C19 H19A 108.6 . .
C18B C19 H19A 131.8 . .
C18A C19 H19A 108.6 . .
O6 C19 H19B 108.6 . .
C18B C19 H19B 65.2 . .
C18A C19 H19B 108.6 . .
H19A C19 H19B 107.6 . .
O6 C19 H19C 107.6 . .
C18B C19 H19C 107.6 . .
C18A C19 H19C 67.0 . .
H19B C19 H19C 141.4 . .
O6 C19 H19D 107.6 . .
C18B C19 H19D 107.6 . .
C18A C19 H19D 137.1 . .
H19A C19 H19D 61.9 . .
H19C C19 H19D 107.0 . .
C19 O6 Mn5 123.2(6) . .
C19 O6 Mn9 132.5(6) . .
Mn5 O6 Mn9 103.0(3) . .
C19 C18B C17 119.9(14) . .
C19 C18B H18C 107.3 . .
C17 C18B H18C 107.3 . .
C19 C18B H18D 107.3 . .
C17 C18B H18D 107.3 . .
H18C C18B H18D 106.9 . .
O7 C20 C21 114.3(8) . .
O7 C20 H20A 108.7 . .
C21 C20 H20A 108.7 . .
O7 C20 H20B 108.7 . .
C21 C20 H20B 108.7 . .
H20A C20 H20B 107.6 . .
C20 C21 C22 116.1(9) . .
C20 C21 H21A 108.3 . .
C22 C21 H21A 108.3 . .
C20 C21 H21B 108.3 . .
C22 C21 H21B 108.3 . .
H21A C21 H21B 107.4 . .
O8 C22 C21 112.4(7) . .
O8 C22 H22A 109.1 . .
C21 C22 H22A 109.1 . .
O8 C22 H22B 109.1 . .
C21 C22 H22B 109.1 . .
H22A C22 H22B 107.8 . .
C23 O9 Mn8 122.4(6) . 7
C23 O9 Mn2 133.9(6) . .
Mn8 O9 Mn2 103.6(2) 7 .
O9 C23 C24A 123.9(13) . .
O9 C23 C24B 116.8(12) . .
O9 C23 H23A 106.4 . .
C24A C23 H23A 106.4 . .
C24B C23 H23A 134.1 . .
O9 C23 H23B 106.4 . .
C24A C23 H23B 106.4 . .
C24B C23 H23B 76.5 . .
H23A C23 H23B 106.4 . .
O9 C23 H23C 108.1 . .
C24A C23 H23C 73.1 . .
C24B C23 H23C 108.1 . .
H23B C23 H23C 137.7 . .
O9 C23 H23D 108.1 . .
C24A C23 H23D 125.4 . .
C24B C23 H23D 108.1 . .
H23A C23 H23D 70.1 . .
H23C C23 H23D 107.3 . .
C25 C24A C23 126(2) 7 .
C25 C24A H24A 105.9 7 .
C23 C24A H24A 105.9 . .
C25 C24A H24B 105.9 7 .
C23 C24A H24B 105.9 . .
H24A C24A H24B 106.2 . .
C24A C25 O10 117.1(12) 7 .
O10 C25 C24B 113.1(11) . 7
C24A C25 H25A 108.0 7 .
O10 C25 H25A 108.0 . .
C24B C25 H25A 78.2 7 .
C24A C25 H25B 108.0 7 .
O10 C25 H25B 108.0 . .
C24B C25 H25B 134.3 7 .
H25A C25 H25B 107.3 . .
C24A C25 H25C 76.1 7 .
O10 C25 H25C 109.0 . .
C24B C25 H25C 109.0 7 .
H25A C25 H25C 135.1 . .
C24A C25 H25D 129.6 7 .
O10 C25 H25D 109.0 . .
C24B C25 H25D 109.0 7 .
H25B C25 H25D 74.2 . .
H25C C25 H25D 107.8 . .
C25 O10 Mn8 126.7(5) . .
C25 O10 Mn9 129.3(5) . .
Mn8 O10 Mn9 103.2(2) . .
C23 C24B C25 116.8(18) . 7
C23 C24B H24C 108.1 . .
C25 C24B H24C 108.1 7 .
C23 C24B H24D 108.1 . .
C25 C24B H24D 108.1 7 .
H24C C24B H24D 107.3 . .
C27 C26 H26A 109.5 . .
C27 C26 H26B 109.5 . .
H26A C26 H26B 109.5 . .
C27 C26 H26C 109.5 . .
H26A C26 H26C 109.5 . .
H26B C26 H26C 109.5 . .
O12 C27 O11 112.2(10) 7 .
O12 C27 C26 122.7(11) 7 .
O11 C27 C26 125.1(11) . .
C5 N1 C1 116.6(8) . .
C5 N1 Mn2 121.1(6) . .
C1 N1 Mn2 122.2(6) . .
C10 N2 C6 117.5(8) . .
C10 N2 Mn7 124.1(6) . .
C6 N2 Mn7 118.2(7) . .
C11 O1 Mn3 122.5(5) . .
C11 O1 Mn2 132.1(5) . .
Mn3 O1 Mn2 104.1(2) . .
C13 O2 Mn3 125.6(5) . .
C13 O2 Mn9 128.6(5) . .
Mn3 O2 Mn9 103.2(3) . .
C14 O3 Mn6 123.1(5) . .
C14 O3 Mn2 131.5(5) . .
Mn6 O3 Mn2 105.1(2) . .
C16 O4 Mn6 124.3(6) . .
C16 O4 Mn7 128.1(5) . .
Mn6 O4 Mn7 107.5(2) . .
C20 O7 Mn4 122.7(5) . 7
C20 O7 Mn2 129.8(5) . .
Mn4 O7 Mn2 105.4(2) 7 .
C22 O8 Mn4 124.8(5) . 7
C22 O8 Mn7 126.4(5) . 7
Mn4 O8 Mn7 107.9(2) 7 7
C27 O11 Mn1 125.1(8) . .
C27 O11 Mn8 132.0(7) . .
Mn1 O11 Mn8 87.7(3) . .
C27 O12 Mn4 137.1(9) 7 .
Mn3 O13 Mn1 119.5(3) . .
Mn3 O13 Mn6 106.9(2) . .
Mn1 O13 Mn6 120.7(3) . .
Mn3 O13 Mn2 101.9(2) . .
Mn1 O13 Mn2 100.5(2) . .
Mn6 O13 Mn2 104.0(2) . .
Mn5 O14 Mn6 116.1(3) . .
Mn5 O14 Mn4 114.1(2) . .
Mn6 O14 Mn4 118.3(3) . .
Mn5 O14 Mn7 99.9(2) . .
Mn6 O14 Mn7 103.1(2) . .
Mn4 O14 Mn7 101.4(2) . .
Mn5 O15 Mn8 112.9(3) . .
Mn5 O15 Mn3 115.2(2) . .
Mn8 O15 Mn3 122.1(3) . .
Mn5 O15 Mn9 99.8(2) . .
Mn8 O15 Mn9 100.8(2) . .
Mn3 O15 Mn9 100.9(2) . .
Mn1 O16 Mn8 118.2(3) . .
Mn1 O16 Mn4 120.0(3) . .
Mn8 O16 Mn4 109.3(3) . .
Mn1 O16 Mn2 101.3(2) . 7
Mn8 O16 Mn2 100.8(2) . 7
Mn4 O16 Mn2 103.6(2) . 7
C28 N3 Mn8 122.9(7) . .
C28 N3 Mn5 146.6(7) . .
Mn8 N3 Mn5 85.4(3) . .
C28 N3 Mn4 113.5(7) . .
Mn8 N3 Mn4 84.0(2) . .
Mn5 N3 Mn4 84.1(2) . .
N3 C28 O17 178.1(11) . .
C29 N4 Mn3 133.7(6) . .
C29 N4 Mn6 122.4(6) . .
Mn3 N4 Mn6 83.9(2) . .
C29 N4 Mn5 131.7(6) . .
Mn3 N4 Mn5 84.7(2) . .
Mn6 N4 Mn5 82.7(2) . .
N4 C29 O18 177.3(10) . .
C30 N5 Mn9 163.1(9) . .
N5 C30 O19 176.9(11) . 1_565
C30 O19 Mn7 134.7(6) 1_545 .
C31 N6 Mn7 144.0(6) . .
N6 C31 O20 175.3(15) . 2
N6 C31 N6 175.3(15) . 2

loop_
_geom_bond_atom_site_label_1
_geom_bond_atom_site_label_2
_geom_bond_distance
_geom_bond_site_symmetry_2
Mn1 O16 1.905(5) .
Mn1 O16 1.905(5) 7
Mn1 O13 1.926(5) 7
Mn1 O13 1.926(5) .
Mn1 O11 2.334(9) 7
Mn1 O11 2.334(9) .
Mn1 Mn2 3.2345(12) .
Mn1 Mn2 3.2346(12) 7
Mn2 N1 2.234(7) .
Mn2 O1 2.266(5) .
Mn2 O16 2.268(5) 7
Mn2 O13 2.270(5) .
Mn2 O9 2.275(6) .
Mn2 O7 2.305(6) .
Mn2 O3 2.307(6) .
Mn3 O1 1.857(5) .
Mn3 O2 1.895(5) .
Mn3 O15 1.917(5) .
Mn3 O13 1.919(5) .
Mn3 N4 2.274(7) .
Mn3 Mn6 3.1060(18) .
Mn3 Mn9 3.1656(18) .
Mn3 Mn5 3.2279(19) .
Mn4 O8 1.849(6) 7
Mn4 O7 1.861(5) 7
Mn4 O14 1.921(5) .
Mn4 O16 1.955(5) .
Mn4 O12 2.331(10) .
Mn4 N3 2.418(7) .
Mn4 Mn8 3.1787(19) .
Mn4 Mn5 3.1986(18) .
Mn5 O5 1.865(6) .
Mn5 O14 1.892(5) .
Mn5 O6 1.891(6) .
Mn5 O15 1.906(6) .
Mn5 N3 2.355(7) .
Mn5 N4 2.512(6) .
Mn5 Mn9 3.1333(19) .
Mn5 Mn8 3.1792(18) .
Mn5 Mn6 3.2279(18) .
Mn5 Mn7 3.2395(19) .
Mn6 O4 1.860(6) .
Mn6 O3 1.874(5) .
Mn6 O14 1.914(5) .
Mn6 O13 1.947(5) .
Mn6 N4 2.369(6) .
Mn7 N6 2.213(7) .
Mn7 O5 2.212(6) .
Mn7 O8 2.218(5) 7
Mn7 O4 2.259(6) .
Mn7 O14 2.326(5) .
Mn7 N2 2.336(7) .
Mn7 O19 2.338(6) .
Mn8 O9 1.849(5) 7
Mn8 O10 1.902(5) .
Mn8 O15 1.908(5) .
Mn8 O16 1.941(5) .
Mn8 N3 2.331(7) .
Mn8 O11 2.428(9) .
Mn8 Mn9 3.1560(18) .
Mn9 N5 2.034(8) .
Mn9 O6 2.109(6) .
Mn9 O10 2.122(5) .
Mn9 O2 2.141(6) .
Mn9 O15 2.182(5) .
C1 N1 1.338(10) .
C1 C2 1.365(11) .
C1 H1 0.9300 .
C2 C3 1.357(14) .
C2 H2 0.9300 .
C3 C4 1.399(15) .
C3 H3 0.9300 .
C4 C5 1.372(12) .
C4 H4 0.9300 .
C5 N1 1.299(11) .
C5 H5 0.9300 .
C6 N2 1.307(10) .
C6 C7 1.359(13) .
C6 H6 0.9300 .
C7 C8 1.363(16) .
C7 H7 0.9300 .
C8 C9 1.373(17) .
C8 H8 0.9300 .
C9 C10 1.347(13) .
C9 H9 0.9300 .
C10 N2 1.307(11) .
C10 H10 0.9300 .
C11 O1 1.433(8) .
C11 C12 1.521(11) .
C11 H11A 0.9700 .
C11 H11B 0.9700 .
C12 C13 1.496(12) .
C12 H12A 0.9700 .
C12 H12B 0.9700 .
C13 O2 1.433(9) .
C13 H13A 0.9700 .
C13 H13B 0.9700 .
C14 O3 1.418(9) .
C14 C15 1.462(11) .
C14 H14A 0.9700 .
C14 H14B 0.9700 .
C15 C16 1.509(13) .
C15 H15A 0.9700 .
C15 H15B 0.9700 .
C16 O4 1.423(9) .
C16 H16A 0.9700 .
C16 H16B 0.9700 .
O5 C17 1.418(9) .
C17 C18B 1.504(18) .
C17 C18A 1.512(15) .
C17 H17A 0.9700 .
C17 H17B 0.9700 .
C17 H17C 0.9700 .
C17 H17D 0.9700 .
C18A C19 1.445(15) .
C18A H18A 0.9700 .
C18A H18B 0.9700 .
C19 O6 1.409(11) .
C19 C18B 1.432(18) .
C19 H19A 0.9700 .
C19 H19B 0.9700 .
C19 H19C 0.9700 .
C19 H19D 0.9700 .
C18B H18C 0.9700 .
C18B H18D 0.9700 .
C20 O7 1.427(10) .
C20 C21 1.462(13) .
C20 H20A 0.9700 .
C20 H20B 0.9700 .
C21 C22 1.494(11) .
C21 H21A 0.9700 .
C21 H21B 0.9700 .
C22 O8 1.438(9) .
C22 H22A 0.9700 .
C22 H22B 0.9700 .
O9 C23 1.417(10) .
O9 Mn8 1.849(5) 7
C23 C24A 1.420(17) .
C23 C24B 1.423(15) .
C23 H23A 0.9700 .
C23 H23B 0.9700 .
C23 H23C 0.9700 .
C23 H23D 0.9700 .
C24A C25 1.40(3) 7
C24A H24A 0.9700 .
C24A H24B 0.9700 .
C25 C24A 1.40(3) 7
C25 O10 1.418(10) .
C25 C24B 1.52(3) 7
C25 H25A 0.9700 .
C25 H25B 0.9700 .
C25 H25C 0.9700 .
C25 H25D 0.9700 .
C24B C25 1.52(3) 7
C24B H24C 0.9700 .
C24B H24D 0.9700 .
C26 C27 1.424(11) .
C26 H26A 0.9600 .
C26 H26B 0.9600 .
C26 H26C 0.9600 .
C27 O12 1.173(11) 7
C27 O11 1.226(10) .
O7 Mn4 1.861(5) 7
O8 Mn4 1.849(6) 7
O8 Mn7 2.218(5) 7
O12 C27 1.173(11) 7
O16 Mn2 2.269(5) 7
N3 C28 1.140(10) .
C28 O17 1.210(11) .
N4 C29 1.173(9) .
C29 O18 1.187(10) .
N5 C30 1.148(11) .
C30 O19 1.194(11) 1_565
O19 C30 1.194(11) 1_545
N6 C31 1.156(7) .
C31 O20 1.156(7) 2
C31 N6 1.156(7) 2
